data_7019898
loop_
_publ_author_name
'Yamamoto, Takaaki'
'Toganoh, Motoki'
'Furuta, Hiroyuki'

_publ_section_title
;
 Cooperation between metal and ligand in oxygen atom transport by
 N-confused porphyrin oxorhenium(v) complexes.
;
_journal_issue 30
_journal_name_full 'Dalton transactions (Cambridge, England : 2003)'
_journal_page_first 9154
_journal_page_last 9157
_journal_paper_doi 10.1039/c2dt30885a
_journal_volume 41
_journal_year 2012
_chemical_formula_moiety 'C45 H29 N4 O2 Re, 0.5(C6 H6)'
_chemical_formula_sum 'C48 H32 N4 O2 Re'
_chemical_formula_weight 882.98
_chemical_name_systematic
;
?
;
_space_group_IT_number 2
_symmetry_cell_setting triclinic
_symmetry_Int_Tables_number 2
_symmetry_space_group_name_Hall '-P 1'
_symmetry_space_group_name_H-M 'P -1'
_atom_sites_solution_hydrogens geom
_atom_sites_solution_primary direct
_atom_sites_solution_secondary difmap
_audit_creation_method SHELXL-97
_cell_angle_alpha 81.87(2)
_cell_angle_beta 65.830(18)
_cell_angle_gamma 68.408(14)
_cell_formula_units_Z 2
_cell_length_a 11.841(6)
_cell_length_b 12.438(7)
_cell_length_c 14.373(7)
_cell_measurement_reflns_used 4364
_cell_measurement_temperature 123(2)
_cell_measurement_theta_max 27.4778
_cell_measurement_theta_min 1.5531
_cell_volume 1795.6(16)
_computing_structure_refinement 'SHELXL-97 (Sheldrick, 1997)'
_computing_structure_solution 'SHELXS-97 (Sheldrick, 1990)'
_diffrn_ambient_temperature 123(2)
_diffrn_detector_area_resol_mean 28.5714
_diffrn_measured_fraction_theta_full 0.987
_diffrn_measured_fraction_theta_max 0.987
_diffrn_measurement_device
;
Saturn724+ (4x4 bin mode)
;
_diffrn_measurement_method dtprofit.ref
_diffrn_radiation_detector CCD
_diffrn_radiation_monochromator Confocal
_diffrn_radiation_source 'Rotating Anode'
_diffrn_radiation_type MoKa
_diffrn_radiation_wavelength 0.710747
_diffrn_reflns_av_R_equivalents 0.1147
_diffrn_reflns_av_sigmaI/netI 0.1791
_diffrn_reflns_limit_h_max 15
_diffrn_reflns_limit_h_min -15
_diffrn_reflns_limit_k_max 15
_diffrn_reflns_limit_k_min -15
_diffrn_reflns_limit_l_max 18
_diffrn_reflns_limit_l_min -18
_diffrn_reflns_number 17251
_diffrn_reflns_theta_full 27.00
_diffrn_reflns_theta_max 27.00
_diffrn_reflns_theta_min 1.76
_diffrn_source_current 24.0000
_diffrn_source_power 2.0000
_diffrn_source_voltage 50.0000
_exptl_absorpt_coefficient_mu 3.432
_exptl_absorpt_correction_T_max 1.0000
_exptl_absorpt_correction_T_min 0.6456
_exptl_absorpt_correction_type multi-scan
_exptl_absorpt_process_details 'REQAB; Jacobson, 1998'
_exptl_crystal_colour violet
_exptl_crystal_density_diffrn 1.633
_exptl_crystal_density_method 'not measured'
_exptl_crystal_description needle
_exptl_crystal_F_000 878
_exptl_crystal_size_max 0.2500
_exptl_crystal_size_mid 0.0300
_exptl_crystal_size_min 0.0300
_refine_diff_density_max 4.572
_refine_diff_density_min -1.655
_refine_diff_density_rms 0.178
_refine_ls_extinction_method none
_refine_ls_goodness_of_fit_ref 1.030
_refine_ls_hydrogen_treatment constr
_refine_ls_matrix_type full
_refine_ls_number_parameters 497
_refine_ls_number_reflns 7732
_refine_ls_number_restraints 0
_refine_ls_restrained_S_all 1.030
_refine_ls_R_factor_all 0.0603
_refine_ls_R_factor_gt 0.0432
_refine_ls_shift/su_max 0.002
_refine_ls_shift/su_mean 0.000
_refine_ls_structure_factor_coef Fsqd
_refine_ls_weighting_details 'calc w=1/[?^2^(Fo^2^)+(0.0193P)^2^+0.0000P] where P=(Fo^2^+2Fc^2^)/3'
_refine_ls_weighting_scheme calc
_refine_ls_wR_factor_gt 0.0738
_refine_ls_wR_factor_ref 0.0826
_reflns_number_gt 5803
_reflns_number_total 7732
_reflns_threshold_expression >2sigma(I)
_cod_data_source_file c2dt30885a.txt
_cod_data_source_block ReO(NCPO)
_cod_depositor_comments
;
The following automatic conversions were performed:

'_exptl_absorpt_correction_type' value 'Multi-scan' changed to
'multi-scan' according to
/home/saulius/struct/CIF-dictionaries/cif_core.dic dictionary named
'cif_core.dic' version 2.4.1 from 2010-06-29.

Automatic conversion script
Id: cif_fix_values 1891 2012-01-12 08:04:46Z andrius 
;
_cod_database_code 7019898

loop_
_symmetry_equiv_pos_as_xyz
'x, y, z'
'-x, -y, -z'

loop_
_atom_site_label
_atom_site_type_symbol
_atom_site_fract_x
_atom_site_fract_y
_atom_site_fract_z
_atom_site_U_iso_or_equiv
_atom_site_adp_type
_atom_site_occupancy
_atom_site_symmetry_multiplicity
_atom_site_calc_flag
_atom_site_refinement_flags
C1 C 1.1506(4) 0.7832(4) 0.3781(4) 0.0191(11) Uani 1 1 d .
C2 C 1.0256(5) 0.8582(4) 0.3699(4) 0.0197(11) Uani 1 1 d .
C3 C 0.9303(4) 0.8930(4) 0.4700(4) 0.0157(10) Uani 1 1 d .
C4 C 0.9931(4) 0.8307(4) 0.5375(4) 0.0162(10) Uani 1 1 d .
C5 C 0.9332(5) 0.8246(4) 0.6415(4) 0.0178(11) Uani 1 1 d .
C6 C 0.8041(5) 0.8987(4) 0.6944(4) 0.0221(11) Uani 1 1 d .
C7 C 0.7374(5) 0.9021(4) 0.8038(4) 0.0256(12) Uani 1 1 d .
H1 H 0.7689 0.8529 0.8496 0.031 Uiso 1 1 calc R
C8 C 0.6203(5) 0.9903(4) 0.8278(4) 0.0254(12) Uani 1 1 d .
H2 H 0.5571 1.0128 0.8932 0.030 Uiso 1 1 calc R
C9 C 0.6115(5) 1.0421(4) 0.7355(4) 0.0208(11) Uani 1 1 d .
C10 C 0.5127(4) 1.1416(4) 0.7271(4) 0.0189(11) Uani 1 1 d .
C11 C 0.5064(5) 1.1908(4) 0.6351(4) 0.0182(11) Uani 1 1 d .
C12 C 0.4126(5) 1.2987(4) 0.6253(4) 0.0209(11) Uani 1 1 d .
H3 H 0.3476 1.3492 0.6781 0.025 Uiso 1 1 calc R
C13 C 0.4354(5) 1.3140(4) 0.5257(4) 0.0232(12) Uani 1 1 d .
H4 H 0.3882 1.3773 0.4977 0.028 Uiso 1 1 calc R
C14 C 0.5430(5) 1.2181(4) 0.4705(4) 0.0188(11) Uani 1 1 d .
C15 C 0.5908(4) 1.1988(4) 0.3645(4) 0.0172(10) Uani 1 1 d .
C16 C 0.6991(5) 1.1058(4) 0.3142(4) 0.0180(10) Uani 1 1 d .
C17 C 0.7529(5) 1.0845(5) 0.2079(4) 0.0234(12) Uani 1 1 d .
H5 H 0.7160 1.1263 0.1622 0.028 Uiso 1 1 calc R
C18 C 0.8658(5) 0.9941(4) 0.1840(4) 0.0219(11) Uani 1 1 d .
H6 H 0.9194 0.9609 0.1196 0.026 Uiso 1 1 calc R
C19 C 0.8888(5) 0.9581(4) 0.2751(4) 0.0184(11) Uani 1 1 d .
C20 C 1.0063(4) 0.8765(4) 0.2796(4) 0.0186(11) Uani 1 1 d .
N1 N 1.1262(4) 0.7687(4) 0.4807(3) 0.0203(9) Uani 1 1 d .
N2 N 0.7227(4) 0.9820(3) 0.6540(3) 0.0192(9) Uani 1 1 d .
N3 N 0.5908(4) 1.1426(4) 0.5380(3) 0.0197(9) Uani 1 1 d .
N4 N 0.7834(4) 1.0239(3) 0.3565(3) 0.0172(9) Uani 1 1 d .
O1 O 1.2617(3) 0.7407(3) 0.3080(3) 0.0289(9) Uani 1 1 d .
C21 C 1.2300(5) 0.6952(5) 0.5118(4) 0.0294(13) Uani 1 1 d .
H7 H 1.2165 0.6229 0.5348 0.044 Uiso 1 1 calc R
H8 H 1.2299 0.7319 0.5662 0.044 Uiso 1 1 calc R
H9 H 1.3131 0.6814 0.4551 0.044 Uiso 1 1 calc R
Re1 Re 0.730204(19) 0.976813(17) 0.507861(15) 0.01815(7) Uani 1 1 d .
C22 C 0.9997(4) 0.7391(4) 0.7046(4) 0.0182(11) Uani 1 1 d .
C23 C 1.0494(5) 0.7722(5) 0.7636(4) 0.0229(11) Uani 1 1 d .
H10 H 1.0388 0.8497 0.7671 0.027 Uiso 1 1 calc R
C24 C 1.1150(5) 0.6904(5) 0.8176(4) 0.0282(13) Uani 1 1 d .
H11 H 1.1476 0.7137 0.8572 0.034 Uiso 1 1 calc R
C25 C 1.1323(5) 0.5752(5) 0.8131(4) 0.0283(13) Uani 1 1 d .
H12 H 1.1786 0.5204 0.8477 0.034 Uiso 1 1 calc R
C26 C 1.0799(5) 0.5421(5) 0.7563(4) 0.0284(13) Uani 1 1 d .
H13 H 1.0889 0.4649 0.7542 0.034 Uiso 1 1 calc R
C27 C 1.0141(5) 0.6235(4) 0.7026(4) 0.0226(12) Uani 1 1 d .
H14 H 0.9792 0.6005 0.6648 0.027 Uiso 1 1 calc R
C28 C 0.4077(5) 1.2049(4) 0.8225(4) 0.0228(11) Uani 1 1 d .
C29 C 0.4390(5) 1.2656(4) 0.8768(4) 0.0239(12) Uani 1 1 d .
H15 H 0.5247 1.2654 0.8545 0.029 Uiso 1 1 calc R
C30 C 0.3424(5) 1.3262(5) 0.9640(4) 0.0290(13) Uani 1 1 d .
H16 H 0.3633 1.3682 0.9994 0.035 Uiso 1 1 calc R
C31 C 0.2162(5) 1.3255(5) 0.9991(4) 0.0313(13) Uani 1 1 d .
H17 H 0.1524 1.3656 1.0585 0.038 Uiso 1 1 calc R
C32 C 0.1841(5) 1.2649(5) 0.9459(4) 0.0356(14) Uani 1 1 d .
H18 H 0.0987 1.2640 0.9694 0.043 Uiso 1 1 calc R
C33 C 0.2791(5) 1.2060(5) 0.8579(4) 0.0306(13) Uani 1 1 d .
H19 H 0.2569 1.1664 0.8216 0.037 Uiso 1 1 calc R
C34 C 0.5193(5) 1.2838(4) 0.3074(4) 0.0219(11) Uani 1 1 d .
C35 C 0.4475(5) 1.2523(5) 0.2643(4) 0.0247(12) Uani 1 1 d .
H20 H 0.4458 1.1773 0.2721 0.030 Uiso 1 1 calc R
C36 C 0.3809(5) 1.3305(5) 0.2116(4) 0.0335(14) Uani 1 1 d .
H21 H 0.3335 1.3087 0.1843 0.040 Uiso 1 1 calc R
C37 C 0.3835(5) 1.4426(5) 0.1984(4) 0.0378(16) Uani 1 1 d .
H22 H 0.3395 1.4950 0.1610 0.045 Uiso 1 1 calc R
C38 C 0.4511(5) 1.4762(5) 0.2405(4) 0.0377(15) Uani 1 1 d .
H23 H 0.4509 1.5518 0.2333 0.045 Uiso 1 1 calc R
C39 C 0.5199(5) 1.3959(5) 0.2941(4) 0.0283(13) Uani 1 1 d .
H24 H 0.5670 1.4183 0.3214 0.034 Uiso 1 1 calc R
C40 C 1.1036(5) 0.8104(4) 0.1837(4) 0.0219(11) Uani 1 1 d .
C41 C 1.0822(5) 0.7189(4) 0.1578(4) 0.0271(12) Uani 1 1 d .
H25 H 1.0095 0.6987 0.2006 0.033 Uiso 1 1 calc R
C42 C 1.1689(6) 0.6570(5) 0.0680(5) 0.0386(15) Uani 1 1 d .
H26 H 1.1534 0.5962 0.0502 0.046 Uiso 1 1 calc R
C43 C 1.2779(6) 0.6856(6) 0.0050(4) 0.0452(19) Uani 1 1 d .
H27 H 1.3368 0.6430 -0.0544 0.054 Uiso 1 1 calc R
C44 C 1.2997(5) 0.7771(6) 0.0301(5) 0.0442(18) Uani 1 1 d .
H28 H 1.3724 0.7970 -0.0132 0.053 Uiso 1 1 calc R
C45 C 1.2138(5) 0.8392(5) 0.1192(4) 0.0321(14) Uani 1 1 d .
H29 H 1.2293 0.9003 0.1362 0.039 Uiso 1 1 calc R
O2 O 0.6677(3) 0.8751(3) 0.5119(3) 0.0253(8) Uani 1 1 d .
C46 C 1.0688(5) 0.5516(5) 0.4158(4) 0.0260(12) Uani 1 1 d .
H30 H 1.1152 0.5862 0.3587 0.031 Uiso 1 1 calc R
C47 C 0.9340(5) 0.6014(4) 0.4636(4) 0.0268(12) Uani 1 1 d .
H31 H 0.8899 0.6701 0.4390 0.032 Uiso 1 1 calc R
C48 C 0.8644(5) 0.5504(5) 0.5472(4) 0.0281(13) Uani 1 1 d .
H32 H 0.7733 0.5838 0.5789 0.034 Uiso 1 1 calc R

loop_
_atom_site_aniso_label
_atom_site_aniso_U_11
_atom_site_aniso_U_22
_atom_site_aniso_U_33
_atom_site_aniso_U_23
_atom_site_aniso_U_13
_atom_site_aniso_U_12
C1 0.018(2) 0.016(3) 0.024(3) 0.000(2) -0.005(2) -0.009(2)
C2 0.019(2) 0.015(3) 0.030(3) 0.003(2) -0.013(2) -0.009(2)
C3 0.016(2) 0.018(3) 0.018(3) 0.003(2) -0.008(2) -0.010(2)
C4 0.016(2) 0.014(2) 0.022(3) 0.002(2) -0.008(2) -0.008(2)
C5 0.020(2) 0.017(3) 0.021(3) -0.001(2) -0.011(2) -0.007(2)
C6 0.027(3) 0.016(3) 0.029(3) 0.002(2) -0.016(2) -0.009(2)
C7 0.036(3) 0.019(3) 0.021(3) 0.004(2) -0.013(2) -0.007(2)
C8 0.030(3) 0.022(3) 0.021(3) -0.002(2) -0.008(2) -0.007(2)
C9 0.024(3) 0.022(3) 0.015(3) -0.004(2) -0.004(2) -0.009(2)
C10 0.018(3) 0.024(3) 0.015(3) 0.000(2) -0.005(2) -0.009(2)
C11 0.021(3) 0.016(3) 0.020(3) -0.001(2) -0.007(2) -0.010(2)
C12 0.019(3) 0.017(3) 0.023(3) 0.000(2) -0.008(2) -0.003(2)
C13 0.018(2) 0.023(3) 0.023(3) -0.001(2) -0.006(2) -0.003(2)
C14 0.018(2) 0.023(3) 0.021(3) 0.003(2) -0.012(2) -0.010(2)
C15 0.016(2) 0.015(3) 0.021(3) -0.001(2) -0.006(2) -0.006(2)
C16 0.022(3) 0.017(3) 0.014(3) -0.001(2) -0.005(2) -0.007(2)
C17 0.026(3) 0.025(3) 0.023(3) 0.005(2) -0.016(2) -0.008(2)
C18 0.025(3) 0.020(3) 0.018(3) 0.001(2) -0.006(2) -0.008(2)
C19 0.019(2) 0.019(3) 0.019(3) 0.002(2) -0.010(2) -0.008(2)
C20 0.017(2) 0.016(3) 0.022(3) -0.004(2) -0.006(2) -0.007(2)
N1 0.018(2) 0.022(2) 0.018(2) 0.0026(19) -0.0056(18) -0.0069(18)
N2 0.018(2) 0.018(2) 0.017(2) -0.0034(18) -0.0029(17) -0.0045(18)
N3 0.019(2) 0.025(2) 0.016(2) -0.0013(19) -0.0043(18) -0.0119(18)
N4 0.016(2) 0.013(2) 0.023(2) 0.0025(18) -0.0108(18) -0.0036(17)
O1 0.024(2) 0.032(2) 0.027(2) -0.0007(18) -0.0084(17) -0.0074(17)
C21 0.019(3) 0.041(4) 0.030(3) 0.007(3) -0.012(2) -0.012(2)
Re1 0.01973(12) 0.01747(12) 0.01791(12) 0.00024(8) -0.00692(9) -0.00757(9)
C22 0.016(2) 0.014(3) 0.021(3) -0.001(2) -0.005(2) -0.003(2)
C23 0.027(3) 0.024(3) 0.023(3) 0.004(2) -0.012(2) -0.014(2)
C24 0.030(3) 0.037(3) 0.025(3) 0.005(3) -0.017(2) -0.014(3)
C25 0.023(3) 0.033(3) 0.026(3) 0.007(3) -0.011(2) -0.006(2)
C26 0.027(3) 0.019(3) 0.034(3) -0.003(2) -0.009(2) -0.003(2)
C27 0.023(3) 0.020(3) 0.027(3) -0.003(2) -0.011(2) -0.007(2)
C28 0.026(3) 0.022(3) 0.020(3) 0.003(2) -0.008(2) -0.010(2)
C29 0.022(3) 0.026(3) 0.019(3) -0.004(2) -0.004(2) -0.006(2)
C30 0.037(3) 0.026(3) 0.023(3) -0.005(2) -0.010(3) -0.010(3)
C31 0.036(3) 0.026(3) 0.015(3) 0.000(2) -0.004(2) 0.001(3)
C32 0.032(3) 0.040(4) 0.027(3) 0.001(3) -0.002(3) -0.014(3)
C33 0.027(3) 0.035(3) 0.026(3) -0.004(3) -0.002(2) -0.014(3)
C34 0.016(2) 0.025(3) 0.019(3) -0.002(2) -0.004(2) -0.003(2)
C35 0.023(3) 0.032(3) 0.013(3) 0.001(2) -0.002(2) -0.010(2)
C36 0.025(3) 0.045(4) 0.022(3) 0.003(3) -0.012(2) -0.001(3)
C37 0.025(3) 0.042(4) 0.025(3) 0.008(3) -0.007(3) 0.005(3)
C38 0.032(3) 0.024(3) 0.032(4) 0.000(3) 0.004(3) -0.001(3)
C39 0.023(3) 0.021(3) 0.029(3) -0.002(2) -0.003(2) -0.002(2)
C40 0.014(2) 0.023(3) 0.024(3) -0.004(2) -0.008(2) 0.001(2)
C41 0.031(3) 0.024(3) 0.029(3) 0.001(2) -0.012(2) -0.011(2)
C42 0.047(4) 0.032(4) 0.035(4) -0.005(3) -0.024(3) 0.000(3)
C43 0.035(3) 0.058(5) 0.022(3) -0.019(3) -0.017(3) 0.018(3)
C44 0.024(3) 0.073(5) 0.029(4) -0.006(3) -0.009(3) -0.010(3)
C45 0.031(3) 0.049(4) 0.021(3) -0.003(3) -0.008(2) -0.019(3)
O2 0.032(2) 0.029(2) 0.017(2) -0.0084(16) -0.0049(15) -0.0144(17)
C46 0.035(3) 0.027(3) 0.022(3) -0.003(2) -0.005(2) -0.021(3)
C47 0.033(3) 0.018(3) 0.030(3) -0.002(2) -0.015(3) -0.006(2)
C48 0.019(3) 0.035(3) 0.033(3) -0.009(3) -0.013(2) -0.006(2)

loop_
_atom_type_symbol
_atom_type_description
_atom_type_scat_dispersion_real
_atom_type_scat_dispersion_imag
_atom_type_scat_source
C C 0.0033 0.0016 'International Tables Vol C Tables 4.2.6.8 and 6.1.1.4'
H H 0.0000 0.0000 'International Tables Vol C Tables 4.2.6.8 and 6.1.1.4'
N N 0.0061 0.0033 'International Tables Vol C Tables 4.2.6.8 and 6.1.1.4'
Re Re -1.0185 7.2310 'International Tables Vol C Tables 4.2.6.8 and 6.1.1.4'
O O 0.0106 0.0060 'International Tables Vol C Tables 4.2.6.8 and 6.1.1.4'

loop_
_geom_angle_atom_site_label_1
_geom_angle_atom_site_label_2
_geom_angle_atom_site_label_3
_geom_angle
_geom_angle_site_symmetry_1
_geom_angle_site_symmetry_3
O1 C1 N1 124.1(4) . .
O1 C1 C2 128.7(5) . .
N1 C1 C2 107.1(4) . .
C20 C2 C3 128.1(4) . .
C20 C2 C1 123.5(5) . .
C3 C2 C1 108.0(4) . .
C2 C3 C4 105.8(4) . .
C2 C3 Re1 125.2(3) . .
C4 C3 Re1 126.7(3) . .
C5 C4 N1 123.8(4) . .
C5 C4 C3 126.4(4) . .
N1 C4 C3 109.7(4) . .
C4 C5 C6 120.6(4) . .
C4 C5 C22 122.8(4) . .
C6 C5 C22 116.6(4) . .
N2 C6 C5 127.5(5) . .
N2 C6 C7 108.5(4) . .
C5 C6 C7 123.9(4) . .
C8 C7 C6 107.4(5) . .
C8 C7 H1 126.3 . .
C6 C7 H1 126.3 . .
C7 C8 C9 107.7(5) . .
C7 C8 H2 126.1 . .
C9 C8 H2 126.1 . .
C10 C9 N2 124.9(5) . .
C10 C9 C8 125.8(5) . .
N2 C9 C8 109.1(4) . .
C9 C10 C11 124.7(4) . .
C9 C10 C28 118.5(5) . .
C11 C10 C28 116.7(4) . .
C10 C11 N3 125.6(4) . .
C10 C11 C12 125.2(5) . .
N3 C11 C12 109.2(4) . .
C13 C12 C11 107.4(5) . .
C13 C12 H3 126.3 . .
C11 C12 H3 126.3 . .
C12 C13 C14 108.7(4) . .
C12 C13 H4 125.6 . .
C14 C13 H4 125.6 . .
N3 C14 C15 125.3(4) . .
N3 C14 C13 109.1(4) . .
C15 C14 C13 125.5(4) . .
C16 C15 C14 122.9(4) . .
C16 C15 C34 119.9(4) . .
C14 C15 C34 117.1(4) . .
C15 C16 N4 126.2(4) . .
C15 C16 C17 125.0(5) . .
N4 C16 C17 108.4(4) . .
C18 C17 C16 108.8(4) . .
C18 C17 H5 125.6 . .
C16 C17 H5 125.6 . .
C17 C18 C19 107.6(5) . .
C17 C18 H6 126.2 . .
C19 C18 H6 126.2 . .
N4 C19 C20 125.4(4) . .
N4 C19 C18 109.3(4) . .
C20 C19 C18 124.9(4) . .
C2 C20 C19 120.5(4) . .
C2 C20 C40 123.1(4) . .
C19 C20 C40 116.4(4) . .
C1 N1 C4 109.1(4) . .
C1 N1 C21 119.4(4) . .
C4 N1 C21 131.4(4) . .
C6 N2 C9 107.1(4) . .
C6 N2 Re1 124.8(3) . .
C9 N2 Re1 124.4(3) . .
C14 N3 C11 105.4(4) . .
C14 N3 Re1 127.8(3) . .
C11 N3 Re1 125.5(3) . .
C19 N4 C16 105.8(4) . .
C19 N4 Re1 125.8(3) . .
C16 N4 Re1 125.4(3) . .
N1 C21 H7 109.5 . .
N1 C21 H8 109.5 . .
H7 C21 H8 109.5 . .
N1 C21 H9 109.5 . .
H7 C21 H9 109.5 . .
H8 C21 H9 109.5 . .
O2 Re1 N4 102.05(16) . .
O2 Re1 C3 106.42(18) . .
N4 Re1 C3 85.15(17) . .
O2 Re1 N2 104.77(16) . .
N4 Re1 N2 153.01(16) . .
C3 Re1 N2 84.49(16) . .
O2 Re1 N3 113.56(17) . .
N4 Re1 N3 85.57(15) . .
C3 Re1 N3 140.01(17) . .
N2 Re1 N3 86.49(15) . .
C27 C22 C23 118.7(5) . .
C27 C22 C5 119.5(4) . .
C23 C22 C5 121.8(4) . .
C22 C23 C24 120.3(5) . .
C22 C23 H10 119.8 . .
C24 C23 H10 119.8 . .
C25 C24 C23 120.7(5) . .
C25 C24 H11 119.6 . .
C23 C24 H11 119.6 . .
C24 C25 C26 119.1(5) . .
C24 C25 H12 120.4 . .
C26 C25 H12 120.4 . .
C27 C26 C25 120.3(5) . .
C27 C26 H13 119.9 . .
C25 C26 H13 119.9 . .
C26 C27 C22 120.8(5) . .
C26 C27 H14 119.6 . .
C22 C27 H14 119.6 . .
C29 C28 C33 118.9(5) . .
C29 C28 C10 119.2(4) . .
C33 C28 C10 121.9(5) . .
C30 C29 C28 119.8(5) . .
C30 C29 H15 120.1 . .
C28 C29 H15 120.1 . .
C31 C30 C29 120.9(5) . .
C31 C30 H16 119.5 . .
C29 C30 H16 119.5 . .
C30 C31 C32 119.8(5) . .
C30 C31 H17 120.1 . .
C32 C31 H17 120.1 . .
C33 C32 C31 119.7(5) . .
C33 C32 H18 120.2 . .
C31 C32 H18 120.2 . .
C32 C33 C28 120.9(5) . .
C32 C33 H19 119.6 . .
C28 C33 H19 119.6 . .
C39 C34 C35 118.0(5) . .
C39 C34 C15 121.5(4) . .
C35 C34 C15 120.5(5) . .
C36 C35 C34 120.8(5) . .
C36 C35 H20 119.6 . .
C34 C35 H20 119.6 . .
C35 C36 C37 120.3(5) . .
C35 C36 H21 119.8 . .
C37 C36 H21 119.8 . .
C38 C37 C36 120.2(5) . .
C38 C37 H22 119.9 . .
C36 C37 H22 119.9 . .
C37 C38 C39 119.5(6) . .
C37 C38 H23 120.3 . .
C39 C38 H23 120.3 . .
C34 C39 C38 121.2(5) . .
C34 C39 H24 119.4 . .
C38 C39 H24 119.4 . .
C41 C40 C45 119.3(5) . .
C41 C40 C20 118.5(5) . .
C45 C40 C20 122.1(5) . .
C40 C41 C42 120.2(5) . .
C40 C41 H25 119.9 . .
C42 C41 H25 119.9 . .
C43 C42 C41 120.1(6) . .
C43 C42 H26 120.0 . .
C41 C42 H26 120.0 . .
C44 C43 C42 120.1(6) . .
C44 C43 H27 119.9 . .
C42 C43 H27 119.9 . .
C43 C44 C45 120.2(6) . .
C43 C44 H28 119.9 . .
C45 C44 H28 119.9 . .
C44 C45 C40 120.1(6) . .
C44 C45 H29 119.9 . .
C40 C45 H29 119.9 . .
C47 C46 C48 120.0(5) . 2_766
C47 C46 H30 120.0 . .
C48 C46 H30 120.0 2_766 .
C48 C47 C46 120.5(5) . .
C48 C47 H31 119.7 . .
C46 C47 H31 119.7 . .
C47 C48 C46 119.4(5) . 2_766
C47 C48 H32 120.3 . .
C46 C48 H32 120.3 2_766 .

loop_
_geom_bond_atom_site_label_1
_geom_bond_atom_site_label_2
_geom_bond_distance
_geom_bond_site_symmetry_2
C1 O1 1.256(6) .
C1 N1 1.380(6) .
C1 C2 1.474(7) .
C2 C20 1.381(7) .
C2 C3 1.420(7) .
C3 C4 1.432(6) .
C3 Re1 2.070(4) .
C4 C5 1.372(7) .
C4 N1 1.406(6) .
C5 C6 1.405(7) .
C5 C22 1.506(7) .
C6 N2 1.375(6) .
C6 C7 1.441(7) .
C7 C8 1.357(7) .
C7 H1 0.9300 .
C8 C9 1.418(7) .
C8 H2 0.9300 .
C9 C10 1.386(7) .
C9 N2 1.387(6) .
C10 C11 1.396(7) .
C10 C28 1.495(7) .
C11 N3 1.399(6) .
C11 C12 1.425(7) .
C12 C13 1.342(7) .
C12 H3 0.9300 .
C13 C14 1.413(7) .
C13 H4 0.9300 .
C14 N3 1.394(6) .
C14 C15 1.413(7) .
C15 C16 1.375(7) .
C15 C34 1.474(7) .
C16 N4 1.406(6) .
C16 C17 1.416(7) .
C17 C18 1.340(7) .
C17 H5 0.9300 .
C18 C19 1.423(7) .
C18 H6 0.9300 .
C19 N4 1.386(6) .
C19 C20 1.409(6) .
C20 C40 1.492(7) .
N1 C21 1.432(6) .
N2 Re1 2.076(4) .
N3 Re1 2.080(4) .
N4 Re1 2.064(4) .
C21 H7 0.9600 .
C21 H8 0.9600 .
C21 H9 0.9600 .
Re1 O2 1.668(4) .
C22 C27 1.387(7) .
C22 C23 1.387(7) .
C23 C24 1.388(7) .
C23 H10 0.9300 .
C24 C25 1.379(8) .
C24 H11 0.9300 .
C25 C26 1.386(7) .
C25 H12 0.9300 .
C26 C27 1.384(7) .
C26 H13 0.9300 .
C27 H14 0.9300 .
C28 C29 1.386(7) .
C28 C33 1.390(7) .
C29 C30 1.381(7) .
C29 H15 0.9300 .
C30 C31 1.371(8) .
C30 H16 0.9300 .
C31 C32 1.381(8) .
C31 H17 0.9300 .
C32 C33 1.375(7) .
C32 H18 0.9300 .
C33 H19 0.9300 .
C34 C39 1.383(7) .
C34 C35 1.416(7) .
C35 C36 1.364(7) .
C35 H20 0.9300 .
C36 C37 1.391(8) .
C36 H21 0.9300 .
C37 C38 1.377(8) .
C37 H22 0.9300 .
C38 C39 1.398(8) .
C38 H23 0.9300 .
C39 H24 0.9300 .
C40 C41 1.381(7) .
C40 C45 1.397(7) .
C41 C42 1.388(8) .
C41 H25 0.9300 .
C42 C43 1.379(9) .
C42 H26 0.9300 .
C43 C44 1.378(9) .
C43 H27 0.9300 .
C44 C45 1.381(8) .
C44 H28 0.9300 .
C45 H29 0.9300 .
C46 C47 1.377(7) .
C46 C48 1.391(7) 2_766
C46 H30 0.9300 .
C47 C48 1.373(8) .
C47 H31 0.9300 .
C48 C46 1.391(7) 2_766
C48 H32 0.9300 .

loop_
_geom_torsion_atom_site_label_1
_geom_torsion_atom_site_label_2
_geom_torsion_atom_site_label_3
_geom_torsion_atom_site_label_4
_geom_torsion
_geom_torsion_site_symmetry_1
_geom_torsion_site_symmetry_4
O1 C1 C2 C20 12.7(8) . .
N1 C1 C2 C20 -169.1(5) . .
O1 C1 C2 C3 -174.4(5) . .
N1 C1 C2 C3 3.8(5) . .
C20 C2 C3 C4 166.8(5) . .
C1 C2 C3 C4 -5.7(5) . .
C20 C2 C3 Re1 2.9(8) . .
C1 C2 C3 Re1 -169.5(3) . .
C2 C3 C4 C5 -170.3(5) . .
Re1 C3 C4 C5 -6.8(7) . .
C2 C3 C4 N1 5.6(5) . .
Re1 C3 C4 N1 169.2(3) . .
N1 C4 C5 C6 172.8(4) . .
C3 C4 C5 C6 -11.8(8) . .
N1 C4 C5 C22 -7.9(7) . .
C3 C4 C5 C22 167.5(4) . .
C4 C5 C6 N2 0.5(8) . .
C22 C5 C6 N2 -178.8(5) . .
C4 C5 C6 C7 -176.3(5) . .
C22 C5 C6 C7 4.4(7) . .
N2 C6 C7 C8 -2.8(6) . .
C5 C6 C7 C8 174.5(5) . .
C6 C7 C8 C9 0.4(6) . .
C7 C8 C9 C10 -173.8(5) . .
C7 C8 C9 N2 2.1(6) . .
N2 C9 C10 C11 4.7(8) . .
C8 C9 C10 C11 -180.0(5) . .
N2 C9 C10 C28 -172.3(4) . .
C8 C9 C10 C28 3.0(8) . .
C9 C10 C11 N3 6.2(8) . .
C28 C10 C11 N3 -176.7(4) . .
C9 C10 C11 C12 -173.6(5) . .
C28 C10 C11 C12 3.5(7) . .
C10 C11 C12 C13 -177.8(5) . .
N3 C11 C12 C13 2.4(6) . .
C11 C12 C13 C14 -0.3(6) . .
C12 C13 C14 N3 -1.9(6) . .
C12 C13 C14 C15 175.4(5) . .
N3 C14 C15 C16 -5.5(8) . .
C13 C14 C15 C16 177.6(5) . .
N3 C14 C15 C34 174.5(4) . .
C13 C14 C15 C34 -2.4(7) . .
C14 C15 C16 N4 -6.0(8) . .
C34 C15 C16 N4 174.0(4) . .
C14 C15 C16 C17 -178.2(5) . .
C34 C15 C16 C17 1.9(8) . .
C15 C16 C17 C18 173.1(5) . .
N4 C16 C17 C18 -0.3(6) . .
C16 C17 C18 C19 -2.0(6) . .
C17 C18 C19 N4 3.6(6) . .
C17 C18 C19 C20 -170.5(5) . .
C3 C2 C20 C19 14.9(8) . .
C1 C2 C20 C19 -173.7(5) . .
C3 C2 C20 C40 -163.0(5) . .
C1 C2 C20 C40 8.4(8) . .
N4 C19 C20 C2 -1.5(8) . .
C18 C19 C20 C2 171.7(5) . .
N4 C19 C20 C40 176.5(5) . .
C18 C19 C20 C40 -10.3(8) . .
O1 C1 N1 C4 178.0(5) . .
C2 C1 N1 C4 -0.3(5) . .
O1 C1 N1 C21 -4.2(7) . .
C2 C1 N1 C21 177.5(4) . .
C5 C4 N1 C1 172.7(4) . .
C3 C4 N1 C1 -3.4(5) . .
C5 C4 N1 C21 -4.7(8) . .
C3 C4 N1 C21 179.2(5) . .
C5 C6 N2 C9 -173.1(5) . .
C7 C6 N2 C9 4.1(6) . .
C5 C6 N2 Re1 28.1(7) . .
C7 C6 N2 Re1 -154.7(3) . .
C10 C9 N2 C6 172.1(5) . .
C8 C9 N2 C6 -3.9(6) . .
C10 C9 N2 Re1 -29.0(7) . .
C8 C9 N2 Re1 155.0(3) . .
C15 C14 N3 C11 -174.1(4) . .
C13 C14 N3 C11 3.2(5) . .
C15 C14 N3 Re1 -6.3(7) . .
C13 C14 N3 Re1 171.1(3) . .
C10 C11 N3 C14 176.7(4) . .
C12 C11 N3 C14 -3.4(5) . .
C10 C11 N3 Re1 8.5(7) . .
C12 C11 N3 Re1 -171.6(3) . .
C20 C19 N4 C16 170.4(5) . .
C18 C19 N4 C16 -3.7(5) . .
C20 C19 N4 Re1 -28.7(7) . .
C18 C19 N4 Re1 157.3(3) . .
C15 C16 N4 C19 -170.8(5) . .
C17 C16 N4 C19 2.5(5) . .
C15 C16 N4 Re1 28.1(7) . .
C17 C16 N4 Re1 -158.6(3) . .
C19 N4 Re1 O2 -72.4(4) . .
C16 N4 Re1 O2 85.0(4) . .
C19 N4 Re1 C3 33.4(4) . .
C16 N4 Re1 C3 -169.2(4) . .
C19 N4 Re1 N2 101.2(4) . .
C16 N4 Re1 N2 -101.5(4) . .
C19 N4 Re1 N3 174.5(4) . .
C16 N4 Re1 N3 -28.2(4) . .
C2 C3 Re1 O2 79.9(4) . .
C4 C3 Re1 O2 -80.6(4) . .
C2 C3 Re1 N4 -21.3(4) . .
C4 C3 Re1 N4 178.2(4) . .
C2 C3 Re1 N2 -176.3(4) . .
C4 C3 Re1 N2 23.2(4) . .
C2 C3 Re1 N3 -98.5(4) . .
C4 C3 Re1 N3 101.0(4) . .
C6 N2 Re1 O2 73.0(4) . .
C9 N2 Re1 O2 -82.3(4) . .
C6 N2 Re1 N4 -100.5(5) . .
C9 N2 Re1 N4 104.3(5) . .
C6 N2 Re1 C3 -32.6(4) . .
C9 N2 Re1 C3 172.2(4) . .
C6 N2 Re1 N3 -173.6(4) . .
C9 N2 Re1 N3 31.2(4) . .
C14 N3 Re1 O2 -82.7(4) . .
C11 N3 Re1 O2 82.9(4) . .
C14 N3 Re1 N4 18.6(4) . .
C11 N3 Re1 N4 -175.9(4) . .
C14 N3 Re1 C3 95.6(4) . .
C11 N3 Re1 C3 -98.9(4) . .
C14 N3 Re1 N2 172.8(4) . .
C11 N3 Re1 N2 -21.7(4) . .
C4 C5 C22 C27 -74.1(7) . .
C6 C5 C22 C27 105.2(6) . .
C4 C5 C22 C23 104.7(6) . .
C6 C5 C22 C23 -76.0(6) . .
C27 C22 C23 C24 1.5(8) . .
C5 C22 C23 C24 -177.3(5) . .
C22 C23 C24 C25 0.3(8) . .
C23 C24 C25 C26 -1.9(8) . .
C24 C25 C26 C27 1.7(8) . .
C25 C26 C27 C22 0.1(8) . .
C23 C22 C27 C26 -1.7(8) . .
C5 C22 C27 C26 177.2(5) . .
C9 C10 C28 C29 71.6(7) . .
C11 C10 C28 C29 -105.7(6) . .
C9 C10 C28 C33 -109.2(6) . .
C11 C10 C28 C33 73.5(7) . .
C33 C28 C29 C30 -0.4(8) . .
C10 C28 C29 C30 178.8(5) . .
C28 C29 C30 C31 1.4(9) . .
C29 C30 C31 C32 -1.1(9) . .
C30 C31 C32 C33 -0.1(9) . .
C31 C32 C33 C28 1.1(9) . .
C29 C28 C33 C32 -0.8(9) . .
C10 C28 C33 C32 -180.0(5) . .
C16 C15 C34 C39 -112.1(6) . .
C14 C15 C34 C39 67.9(7) . .
C16 C15 C34 C35 67.8(7) . .
C14 C15 C34 C35 -112.2(5) . .
C39 C34 C35 C36 -0.2(8) . .
C15 C34 C35 C36 179.9(5) . .
C34 C35 C36 C37 0.6(8) . .
C35 C36 C37 C38 -1.5(9) . .
C36 C37 C38 C39 1.8(8) . .
C35 C34 C39 C38 0.5(8) . .
C15 C34 C39 C38 -179.6(5) . .
C37 C38 C39 C34 -1.3(8) . .
C2 C20 C40 C41 99.2(6) . .
C19 C20 C40 C41 -78.8(6) . .
C2 C20 C40 C45 -81.8(7) . .
C19 C20 C40 C45 100.2(6) . .
C45 C40 C41 C42 -0.5(8) . .
C20 C40 C41 C42 178.5(5) . .
C40 C41 C42 C43 1.0(8) . .
C41 C42 C43 C44 -1.3(9) . .
C42 C43 C44 C45 1.2(9) . .
C43 C44 C45 C40 -0.7(9) . .
C41 C40 C45 C44 0.4(8) . .
C20 C40 C45 C44 -178.6(5) . .
C48 C46 C47 C48 -0.7(8) 2_766 .
C46 C47 C48 C46 0.7(8) . 2_766
